data_7015488
loop_
_publ_author_name
'Guzyr, Olexandr'
'Vi\~nas, Clara'
'Wada, Hideki'
'Hayashi, Satoko'
'Nakanishi, Waro'
'Teixidor, Francesc'
'Puga, Alberto V.'
'David, Vasile'

_publ_section_title
;
 Synthesis, structural, spectroscopic and electrochemical studies of
 carborane substituted naphthyl selenides.
;
_journal_issue 13
_journal_name_full 'Dalton transactions (Cambridge, England : 2003)'
_journal_page_first 3402
_journal_page_last 3411
_journal_paper_doi 10.1039/c0dt01658f
_journal_volume 40
_journal_year 2011
_chemical_formula_moiety 'C13 H20 B10 Se '
_chemical_formula_sum 'C13 H20 B10 Se'
_chemical_formula_weight 363.36
_space_group_IT_number 2
_symmetry_cell_setting triclinic
_symmetry_Int_Tables_number 2
_symmetry_space_group_name_Hall '-P 1'
_symmetry_space_group_name_H-M 'P -1'
_audit_creation_date 'Thu Apr 6 15:14:26 2006'
_audit_creation_method 'from TEXRAY.INF file'
_cell_angle_alpha 84.03(2)
_cell_angle_beta 113.26(2)
_cell_angle_gamma 85.61(2)
_cell_formula_units_Z 2
_cell_length_a 7.589(2)
_cell_length_b 16.898(4)
_cell_length_c 7.614(2)
_cell_measurement_reflns_used 25
_cell_measurement_temperature 292.2
_cell_measurement_theta_max 15.0
_cell_measurement_theta_min 14.9
_cell_volume 884.8(4)
_computing_cell_refinement 'MSC/AFC Diffractometer Control'
_computing_data_collection 'MSC/AFC Diffractometer Control'
_computing_data_reduction teXsan
_computing_publication_material teXsan
_computing_structure_refinement teXsan
_computing_structure_solution 'DIRDIF92 (PATTY)'
_diffrn_ambient_temperature 292.2
_diffrn_measurement_device 'Rigaku AFC5R'
_diffrn_measurement_method \w-2\q
_diffrn_orient_matrix_UB_11 0.07381
_diffrn_orient_matrix_UB_12 -0.02790
_diffrn_orient_matrix_UB_13 0.13528
_diffrn_orient_matrix_UB_21 -0.06084
_diffrn_orient_matrix_UB_22 -0.04956
_diffrn_orient_matrix_UB_23 -0.03717
_diffrn_orient_matrix_UB_31 0.10848
_diffrn_orient_matrix_UB_32 -0.01910
_diffrn_orient_matrix_UB_33 -0.03464
_diffrn_radiation_detector 'scintillation counter'
_diffrn_radiation_monochromator graphite
_diffrn_radiation_source 'Rigaku rotating anode'
_diffrn_radiation_type 'Mo K\a'
_diffrn_radiation_wavelength 0.7107
_diffrn_reflns_av_R_equivalents 0.037
_diffrn_reflns_av_sigmaI/netI 0.063
_diffrn_reflns_limit_h_max 9
_diffrn_reflns_limit_h_min -9
_diffrn_reflns_limit_k_max 21
_diffrn_reflns_limit_k_min -21
_diffrn_reflns_limit_l_max 9
_diffrn_reflns_limit_l_min 0
_diffrn_reflns_number 4369
_diffrn_reflns_reduction_process 'Lp corrections applied'
_diffrn_reflns_theta_max 27.50
_diffrn_reflns_theta_min 2.94
_diffrn_standards_decay_% -2.00
_diffrn_standards_interval_count 200
_diffrn_standards_number 3
_exptl_absorpt_coefficient_mu 2.111
_exptl_absorpt_correction_T_max 1.000
_exptl_absorpt_correction_T_min 0.753
_exptl_absorpt_correction_type psi-scan
_exptl_crystal_colour colorless
_exptl_crystal_density_diffrn 1.364
_exptl_crystal_description prismatic
_exptl_crystal_F_000 364.00
_exptl_crystal_size_max 0.300
_exptl_crystal_size_mid 0.200
_exptl_crystal_size_min 0.100
_refine_diff_density_max 0.85
_refine_diff_density_min -0.81
_refine_ls_extinction_method none
_refine_ls_goodness_of_fit_obs 2.955
_refine_ls_hydrogen_treatment noref
_refine_ls_matrix_type full
_refine_ls_number_constraints 0
_refine_ls_number_parameters 218
_refine_ls_number_reflns 2678
_refine_ls_number_restraints 0
_refine_ls_R_factor_obs 0.0523
_refine_ls_shift/esd_max 5.9879
_refine_ls_shift/esd_mean 0.0274
_refine_ls_structure_factor_coef F
_refine_ls_weighting_details 'w = 1/[\s^2^(Fo) + 0.00000(Fo^2^)]'
_refine_ls_weighting_scheme calc
_refine_ls_wR_factor_obs 0.0402
_reflns_number_observed 2678
_reflns_number_total 4064
_reflns_observed_criterion >1.5sigma(I)
_cod_data_source_file c0dt01658f.txt
_cod_data_source_block compound1
_cod_depositor_comments
;
The following automatic conversions were performed:

'_refine_ls_weighting_scheme' value 'calc w = 1/[\s^2^(Fo) +
0.00000(Fo^2^)]' was changed to 'calc'. New tag
'_refine_ls_weighting_details' was created. The value of the new tag
was set to 'w = 1/[\s^2^(Fo) + 0.00000(Fo^2^)]'.

Automatic conversion script
Id: cif_fix_values 3143 2015-03-26 13:38:13Z robertas 
;
_cod_original_cell_volume 884.8(5)
_cod_original_sg_symbol_H-M 'P -1 '
_cod_original_formula_sum 'C13 H20 B10 Se '
_cod_database_code 7015488

loop_
_symmetry_equiv_pos_as_xyz
x,y,z
-x,-y,-z

loop_
_atom_site_aniso_label
_atom_site_aniso_U_11
_atom_site_aniso_U_22
_atom_site_aniso_U_33
_atom_site_aniso_U_12
_atom_site_aniso_U_13
_atom_site_aniso_U_23
Se(1) 0.0413(4) 0.0348(4) 0.0509(4) -0.0101(3) 0.0228(3) -0.0110(3)
C(1) 0.033(3) 0.031(4) 0.037(3) -0.008(3) 0.011(3) -0.003(3)
C(2) 0.055(4) 0.026(4) 0.048(4) -0.007(3) 0.017(3) 0.009(3)
C(13) 0.086(5) 0.055(5) 0.061(5) -0.017(4) 0.019(4) 0.017(4)
C(14) 0.035(3) 0.036(4) 0.037(3) -0.015(3) 0.020(3) -0.014(3)
C(15) 0.051(4) 0.035(4) 0.043(4) -0.021(3) 0.018(3) -0.006(3)
C(16) 0.057(4) 0.058(5) 0.033(4) -0.024(4) 0.020(3) -0.010(3)
C(17) 0.047(4) 0.055(5) 0.052(4) -0.025(3) 0.028(3) -0.026(3)
C(18) 0.038(4) 0.036(4) 0.070(5) -0.015(3) 0.027(3) -0.025(3)
C(19) 0.041(4) 0.033(4) 0.070(5) -0.010(3) 0.022(4) -0.004(3)
C(20) 0.047(4) 0.046(5) 0.046(4) -0.010(3) 0.018(3) 0.001(3)
C(21) 0.037(3) 0.036(4) 0.048(4) -0.011(3) 0.019(3) -0.010(3)
C(22) 0.026(3) 0.035(4) 0.040(3) -0.016(3) 0.017(3) -0.009(3)
C(23) 0.028(3) 0.039(4) 0.046(4) -0.018(3) 0.020(3) -0.015(3)
B(3) 0.043(4) 0.034(4) 0.054(5) -0.006(3) 0.026(4) -0.005(4)
B(4) 0.035(4) 0.035(4) 0.048(4) 0.000(3) 0.010(4) 0.000(3)
B(5) 0.062(5) 0.043(5) 0.036(4) -0.016(4) 0.022(4) -0.009(3)
B(6) 0.054(5) 0.029(4) 0.073(5) -0.002(4) 0.034(4) -0.018(4)
B(7) 0.054(5) 0.053(6) 0.073(6) -0.025(4) 0.035(5) -0.005(4)
B(8) 0.042(4) 0.040(5) 0.075(6) -0.014(4) 0.025(4) -0.012(4)
B(9) 0.048(5) 0.049(5) 0.050(5) -0.014(4) 0.006(4) -0.009(4)
B(10) 0.067(6) 0.053(6) 0.068(6) -0.019(5) 0.030(5) -0.028(5)
B(11) 0.072(6) 0.020(4) 0.088(6) -0.016(4) 0.031(5) -0.010(4)
B(12) 0.059(5) 0.035(5) 0.088(6) -0.024(4) 0.035(5) -0.019(4)

loop_
_atom_site_label
_atom_site_fract_x
_atom_site_fract_y
_atom_site_fract_z
_atom_site_U_iso_or_equiv
_atom_site_thermal_displace_type
_atom_site_calc_flag
_atom_site_calc_attached_atom
_atom_site_occupancy
_atom_site_refinement_flags
Se(1) 0.01375(9) 0.21449(4) 0.04192(9) 0.0403(2) Uani d . 1.00 .
C(1) 0.2327(7) 0.2767(3) 0.1430(7) 0.035(2) Uani d . 1.00 .
C(2) 0.2342(8) 0.3614(3) 0.0029(8) 0.045(2) Uani d . 1.00 .
C(13) 0.0820(9) 0.3835(4) -0.2011(9) 0.072(3) Uani d . 1.00 .
C(14) 0.1014(7) 0.1410(3) -0.0922(7) 0.033(2) Uani d . 1.00 .
C(15) 0.0502(8) 0.1622(3) -0.2835(8) 0.042(2) Uani d . 1.00 .
C(16) 0.0911(8) 0.1086(4) -0.3967(8) 0.048(2) Uani d . 1.00 .
C(17) 0.1792(8) 0.0333(4) -0.3120(9) 0.046(2) Uani d . 1.00 .
C(18) 0.3180(8) -0.0720(4) -0.0288(9) 0.044(2) Uani d . 1.00 .
C(19) 0.3688(8) -0.0970(3) 0.1616(9) 0.048(2) Uani d . 1.00 .
C(20) 0.3340(8) -0.0435(4) 0.2776(8) 0.047(2) Uani d . 1.00 .
C(21) 0.2485(7) 0.0330(3) 0.1984(8) 0.039(2) Uani d . 1.00 .
C(22) 0.1935(7) 0.0612(3) 0.0013(8) 0.032(2) Uani d . 1.00 .
C(23) 0.2302(7) 0.0072(3) -0.1159(8) 0.035(2) Uani d . 1.00 .
B(3) 0.4047(9) 0.2789(4) 0.0532(9) 0.042(2) Uani d . 1.00 .
B(4) 0.4555(9) 0.2352(4) 0.2910(9) 0.042(2) Uani d . 1.00 .
B(5) 0.3047(10) 0.2908(4) 0.3755(9) 0.046(2) Uani d . 1.00 .
B(6) 0.1596(10) 0.3683(4) 0.188(1) 0.049(2) Uani d . 1.00 .
B(7) 0.468(1) 0.3785(5) 0.061(1) 0.057(3) Uani d . 1.00 .
B(8) 0.6114(9) 0.2995(4) 0.247(1) 0.051(2) Uani d . 1.00 .
B(9) 0.5522(10) 0.3070(4) 0.4473(10) 0.053(2) Uani d . 1.00 .
B(10) 0.367(1) 0.3900(5) 0.383(1) 0.059(3) Uani d . 1.00 .
B(11) 0.316(1) 0.4332(4) 0.146(1) 0.059(3) Uani d . 1.00 .
B(12) 0.555(1) 0.3961(4) 0.303(1) 0.057(3) Uani d . 1.00 .
H(3) 0.3752 0.2574 -0.0926 0.0708 Uiso calc . 1.00 .
H(4) 0.4976 0.1649 0.3267 0.0708 Uiso calc . 1.00 .
H(5) 0.2404 0.2578 0.4725 0.0708 Uiso calc . 1.00 .
H(6) 0.0153 0.3913 0.1629 0.0708 Uiso calc . 1.00 .
H(7) 0.5245 0.4077 -0.0461 0.0708 Uiso calc . 1.00 .
H(8) 0.7656 0.2794 0.2554 0.0708 Uiso calc . 1.00 .
H(9) 0.6626 0.2910 0.6027 0.0708 Uiso calc . 1.00 .
H(10) 0.3412 0.4169 0.5107 0.0708 Uiso calc . 1.00 .
H(11) 0.2530 0.5050 0.0765 0.0708 Uiso calc . 1.00 .
H(12) 0.6715 0.4378 0.3383 0.0708 Uiso calc . 1.00 .
H(13a) 0.1104 0.3505 -0.2827 0.0867 Uiso calc . 1.00 .
H(13b) -0.0413 0.3758 -0.2030 0.0867 Uiso calc . 1.00 .
H(13c) 0.0814 0.4382 -0.2461 0.0867 Uiso calc . 1.00 .
H(15) -0.0150 0.2144 -0.3433 0.0504 Uiso calc . 1.00 .
H(16) 0.0575 0.1250 -0.5303 0.0574 Uiso calc . 1.00 .
H(17) 0.2070 -0.0027 -0.3882 0.0554 Uiso calc . 1.00 .
H(18) 0.3419 -0.1086 -0.1059 0.0533 Uiso calc . 1.00 .
H(19) 0.4276 -0.1504 0.2166 0.0577 Uiso calc . 1.00 .
H(20) 0.3702 -0.0608 0.4113 0.0562 Uiso calc . 1.00 .
H(21) 0.2254 0.0683 0.2785 0.0470 Uiso calc . 1.00 .

loop_
_atom_type_symbol
_atom_type_oxidation_number
_atom_type_number_in_cell
_atom_type_scat_dispersion_real
_atom_type_scat_dispersion_imag
_atom_type_scat_source
C 0 26 0.003 0.002
;International Tables for Crystallography
(1992, Vol. C, Tables 4.2.6.8 and 6.1.1.1)
;
H 0 40 0.000 0.000
;International Tables for Crystallography
(1992, Vol. C, Table 6.1.1.2)
;
B 0 20 0.001 0.001
;International Tables for Crystallography
(1992, Vol. C, Tables 4.2.6.8 and 6.1.1.1)
;
Se 0 2 -0.093 2.226
;International Tables for Crystallography
(1992, Vol. C, Tables 4.2.6.8 and 6.1.1.1)
;

loop_
_geom_angle_atom_site_label_1
_geom_angle_atom_site_label_2
_geom_angle_atom_site_label_3
_geom_angle
_geom_angle_site_symmetry_1
_geom_angle_site_symmetry_2
_geom_angle_site_symmetry_3
_geom_angle_publ_flag
C(1) Se(1) C(14) 102.7(2) 1_555 1_555 1_555 yes
Se(1) C(1) C(2) 118.2(3) 1_555 1_555 1_555 yes
Se(1) C(1) B(3) 122.0(4) 1_555 1_555 1_555 yes
Se(1) C(1) B(4) 123.3(4) 1_555 1_555 1_555 yes
Se(1) C(1) B(5) 116.5(4) 1_555 1_555 1_555 yes
Se(1) C(1) B(6) 111.2(3) 1_555 1_555 1_555 yes
C(2) C(1) B(3) 61.2(3) 1_555 1_555 1_555 yes
C(2) C(1) B(4) 111.8(4) 1_555 1_555 1_555 yes
C(2) C(1) B(5) 110.9(4) 1_555 1_555 1_555 yes
C(2) C(1) B(6) 60.7(3) 1_555 1_555 1_555 yes
B(3) C(1) B(4) 63.2(4) 1_555 1_555 1_555 yes
B(3) C(1) B(5) 115.7(4) 1_555 1_555 1_555 yes
B(3) C(1) B(6) 114.0(4) 1_555 1_555 1_555 yes
B(4) C(1) B(5) 64.0(4) 1_555 1_555 1_555 yes
B(4) C(1) B(6) 115.5(4) 1_555 1_555 1_555 yes
B(5) C(1) B(6) 62.4(4) 1_555 1_555 1_555 yes
C(1) C(2) C(13) 120.4(5) 1_555 1_555 1_555 yes
C(1) C(2) B(3) 59.3(3) 1_555 1_555 1_555 yes
C(1) C(2) B(6) 60.2(3) 1_555 1_555 1_555 yes
C(1) C(2) B(7) 108.8(4) 1_555 1_555 1_555 yes
C(1) C(2) B(11) 108.9(4) 1_555 1_555 1_555 yes
C(13) C(2) B(3) 118.4(5) 1_555 1_555 1_555 yes
C(13) C(2) B(6) 117.1(5) 1_555 1_555 1_555 yes
C(13) C(2) B(7) 121.3(5) 1_555 1_555 1_555 yes
C(13) C(2) B(11) 120.9(5) 1_555 1_555 1_555 yes
B(3) C(2) B(6) 111.9(4) 1_555 1_555 1_555 yes
B(3) C(2) B(7) 62.6(4) 1_555 1_555 1_555 yes
B(3) C(2) B(11) 113.5(5) 1_555 1_555 1_555 yes
B(6) C(2) B(7) 113.8(5) 1_555 1_555 1_555 yes
B(6) C(2) B(11) 62.3(4) 1_555 1_555 1_555 yes
B(7) C(2) B(11) 62.8(4) 1_555 1_555 1_555 yes
C(2) C(13) H(13a) 109.4(6) 1_555 1_555 1_555 no
C(2) C(13) H(13b) 109.5(5) 1_555 1_555 1_555 no
C(2) C(13) H(13c) 109.5(6) 1_555 1_555 1_555 no
H(13a) C(13) H(13b) 109.4(6) 1_555 1_555 1_555 no
H(13a) C(13) H(13c) 109.4(6) 1_555 1_555 1_555 no
H(13b) C(13) H(13c) 109.5(6) 1_555 1_555 1_555 no
Se(1) C(14) C(15) 118.0(4) 1_555 1_555 1_555 yes
Se(1) C(14) C(22) 120.9(4) 1_555 1_555 1_555 yes
C(15) C(14) C(22) 120.5(5) 1_555 1_555 1_555 yes
C(14) C(15) C(16) 121.6(5) 1_555 1_555 1_555 yes
C(14) C(15) H(15) 119.2(6) 1_555 1_555 1_555 no
C(16) C(15) H(15) 119.2(6) 1_555 1_555 1_555 no
C(15) C(16) C(17) 119.0(5) 1_555 1_555 1_555 yes
C(15) C(16) H(16) 120.5(7) 1_555 1_555 1_555 no
C(17) C(16) H(16) 120.5(7) 1_555 1_555 1_555 no
C(16) C(17) C(23) 121.9(5) 1_555 1_555 1_555 yes
C(16) C(17) H(17) 119.0(6) 1_555 1_555 1_555 no
C(23) C(17) H(17) 119.0(6) 1_555 1_555 1_555 no
C(19) C(18) C(23) 121.8(5) 1_555 1_555 1_555 yes
C(19) C(18) H(18) 119.1(7) 1_555 1_555 1_555 no
C(23) C(18) H(18) 119.1(6) 1_555 1_555 1_555 no
C(18) C(19) C(20) 119.8(6) 1_555 1_555 1_555 yes
C(18) C(19) H(19) 120.1(7) 1_555 1_555 1_555 no
C(20) C(19) H(19) 120.1(7) 1_555 1_555 1_555 no
C(19) C(20) C(21) 120.1(6) 1_555 1_555 1_555 yes
C(19) C(20) H(20) 119.9(7) 1_555 1_555 1_555 no
C(21) C(20) H(20) 119.9(7) 1_555 1_555 1_555 no
C(20) C(21) C(22) 121.8(5) 1_555 1_555 1_555 yes
C(20) C(21) H(21) 119.1(6) 1_555 1_555 1_555 no
C(22) C(21) H(21) 119.1(6) 1_555 1_555 1_555 no
C(14) C(22) C(21) 124.8(5) 1_555 1_555 1_555 yes
C(14) C(22) C(23) 117.2(5) 1_555 1_555 1_555 yes
C(21) C(22) C(23) 118.1(5) 1_555 1_555 1_555 yes
C(17) C(23) C(18) 121.9(6) 1_555 1_555 1_555 yes
C(17) C(23) C(22) 119.7(5) 1_555 1_555 1_555 yes
C(18) C(23) C(22) 118.5(5) 1_555 1_555 1_555 yes
C(1) B(3) C(2) 59.4(3) 1_555 1_555 1_555 yes
C(1) B(3) B(4) 57.5(3) 1_555 1_555 1_555 yes
C(1) B(3) B(7) 105.4(5) 1_555 1_555 1_555 yes
C(1) B(3) B(8) 104.3(4) 1_555 1_555 1_555 yes
C(1) B(3) H(3) 119.2(5) 1_555 1_555 1_555 no
C(2) B(3) B(4) 105.9(4) 1_555 1_555 1_555 yes
C(2) B(3) B(7) 58.2(4) 1_555 1_555 1_555 yes
C(2) B(3) B(8) 105.0(5) 1_555 1_555 1_555 yes
C(2) B(3) H(3) 105.5(5) 1_555 1_555 1_555 no
B(4) B(3) B(7) 108.0(5) 1_555 1_555 1_555 yes
B(4) B(3) B(8) 60.2(4) 1_555 1_555 1_555 yes
B(4) B(3) H(3) 137.1(6) 1_555 1_555 1_555 no
B(7) B(3) B(8) 59.8(4) 1_555 1_555 1_555 yes
B(7) B(3) H(3) 113.2(5) 1_555 1_555 1_555 no
B(8) B(3) H(3) 135.4(5) 1_555 1_555 1_555 no
C(1) B(4) B(3) 59.3(3) 1_555 1_555 1_555 yes
C(1) B(4) B(5) 58.5(3) 1_555 1_555 1_555 yes
C(1) B(4) B(8) 105.5(5) 1_555 1_555 1_555 yes
C(1) B(4) B(9) 105.3(5) 1_555 1_555 1_555 yes
C(1) B(4) H(4) 121.4(5) 1_555 1_555 1_555 no
B(3) B(4) B(5) 108.1(5) 1_555 1_555 1_555 yes
B(3) B(4) B(8) 60.1(4) 1_555 1_555 1_555 yes
B(3) B(4) B(9) 108.0(5) 1_555 1_555 1_555 yes
B(3) B(4) H(4) 116.5(5) 1_555 1_555 1_555 no
B(5) B(4) B(8) 108.1(5) 1_555 1_555 1_555 yes
B(5) B(4) B(9) 60.4(4) 1_555 1_555 1_555 yes
B(5) B(4) H(4) 124.6(6) 1_555 1_555 1_555 no
B(8) B(4) B(9) 59.7(4) 1_555 1_555 1_555 yes
B(8) B(4) H(4) 121.7(5) 1_555 1_555 1_555 no
B(9) B(4) H(4) 126.9(5) 1_555 1_555 1_555 no
C(1) B(5) B(4) 57.4(3) 1_555 1_555 1_555 yes
C(1) B(5) B(6) 59.8(3) 1_555 1_555 1_555 yes
C(1) B(5) B(9) 104.2(4) 1_555 1_555 1_555 yes
C(1) B(5) B(10) 105.6(5) 1_555 1_555 1_555 yes
C(1) B(5) H(5) 120.0(5) 1_555 1_555 1_555 no
B(4) B(5) B(6) 107.9(5) 1_555 1_555 1_555 yes
B(4) B(5) B(9) 60.0(4) 1_555 1_555 1_555 yes
B(4) B(5) B(10) 108.0(5) 1_555 1_555 1_555 yes
B(4) B(5) H(5) 119.7(6) 1_555 1_555 1_555 no
B(6) B(5) B(9) 108.4(5) 1_555 1_555 1_555 yes
B(6) B(5) B(10) 60.4(4) 1_555 1_555 1_555 yes
B(6) B(5) H(5) 120.0(6) 1_555 1_555 1_555 no
B(9) B(5) B(10) 60.1(4) 1_555 1_555 1_555 yes
B(9) B(5) H(5) 125.8(6) 1_555 1_555 1_555 no
B(10) B(5) H(5) 126.1(6) 1_555 1_555 1_555 no
C(1) B(6) C(2) 59.0(3) 1_555 1_555 1_555 yes
C(1) B(6) B(5) 57.8(3) 1_555 1_555 1_555 yes
C(1) B(6) B(10) 104.0(5) 1_555 1_555 1_555 yes
C(1) B(6) B(11) 104.7(5) 1_555 1_555 1_555 yes
C(1) B(6) H(6) 126.3(6) 1_555 1_555 1_555 no
C(2) B(6) B(5) 105.9(4) 1_555 1_555 1_555 yes
C(2) B(6) B(10) 104.4(5) 1_555 1_555 1_555 yes
C(2) B(6) B(11) 58.1(4) 1_555 1_555 1_555 yes
C(2) B(6) H(6) 122.3(6) 1_555 1_555 1_555 no
B(5) B(6) B(10) 60.2(4) 1_555 1_555 1_555 yes
B(5) B(6) B(11) 107.4(5) 1_555 1_555 1_555 yes
B(5) B(6) H(6) 124.4(6) 1_555 1_555 1_555 no
B(10) B(6) B(11) 59.1(4) 1_555 1_555 1_555 yes
B(10) B(6) H(6) 123.2(6) 1_555 1_555 1_555 no
B(11) B(6) H(6) 120.2(6) 1_555 1_555 1_555 no
C(2) B(7) B(3) 59.2(3) 1_555 1_555 1_555 yes
C(2) B(7) B(8) 105.5(5) 1_555 1_555 1_555 yes
C(2) B(7) B(11) 58.4(4) 1_555 1_555 1_555 yes
C(2) B(7) B(12) 105.0(5) 1_555 1_555 1_555 yes
C(2) B(7) H(7) 124.6(6) 1_555 1_555 1_555 no
B(3) B(7) B(8) 59.5(4) 1_555 1_555 1_555 yes
B(3) B(7) B(11) 107.3(5) 1_555 1_555 1_555 yes
B(3) B(7) B(12) 108.1(5) 1_555 1_555 1_555 yes
B(3) B(7) H(7) 121.6(6) 1_555 1_555 1_555 no
B(8) B(7) B(11) 107.8(5) 1_555 1_555 1_555 yes
B(8) B(7) B(12) 61.0(4) 1_555 1_555 1_555 yes
B(8) B(7) H(7) 121.4(6) 1_555 1_555 1_555 no
B(11) B(7) B(12) 59.2(4) 1_555 1_555 1_555 yes
B(11) B(7) H(7) 122.7(6) 1_555 1_555 1_555 no
B(12) B(7) H(7) 122.0(6) 1_555 1_555 1_555 no
B(3) B(8) B(4) 59.7(4) 1_555 1_555 1_555 yes
B(3) B(8) B(7) 60.6(4) 1_555 1_555 1_555 yes
B(3) B(8) B(9) 108.3(5) 1_555 1_555 1_555 yes
B(3) B(8) B(12) 107.7(5) 1_555 1_555 1_555 yes
B(3) B(8) H(8) 120.1(6) 1_555 1_555 1_555 no
B(4) B(8) B(7) 108.3(5) 1_555 1_555 1_555 yes
B(4) B(8) B(9) 60.5(4) 1_555 1_555 1_555 yes
B(4) B(8) B(12) 107.7(5) 1_555 1_555 1_555 yes
B(4) B(8) H(8) 125.7(6) 1_555 1_555 1_555 no
B(7) B(8) B(9) 108.0(5) 1_555 1_555 1_555 yes
B(7) B(8) B(12) 59.4(4) 1_555 1_555 1_555 yes
B(7) B(8) H(8) 116.6(6) 1_555 1_555 1_555 no
B(9) B(8) B(12) 59.8(4) 1_555 1_555 1_555 yes
B(9) B(8) H(8) 125.3(6) 1_555 1_555 1_555 no
B(12) B(8) H(8) 120.5(5) 1_555 1_555 1_555 no
B(4) B(9) B(5) 59.6(3) 1_555 1_555 1_555 yes
B(4) B(9) B(8) 59.8(4) 1_555 1_555 1_555 yes
B(4) B(9) B(10) 107.4(5) 1_555 1_555 1_555 yes
B(4) B(9) B(12) 108.0(5) 1_555 1_555 1_555 yes
B(4) B(9) H(9) 124.1(6) 1_555 1_555 1_555 no
B(5) B(9) B(8) 107.5(5) 1_555 1_555 1_555 yes
B(5) B(9) B(10) 59.6(4) 1_555 1_555 1_555 yes
B(5) B(9) B(12) 107.1(5) 1_555 1_555 1_555 yes
B(5) B(9) H(9) 122.3(6) 1_555 1_555 1_555 no
B(8) B(9) B(10) 108.0(5) 1_555 1_555 1_555 yes
B(8) B(9) B(12) 60.9(4) 1_555 1_555 1_555 yes
B(8) B(9) H(9) 122.9(6) 1_555 1_555 1_555 no
B(10) B(9) B(12) 59.3(4) 1_555 1_555 1_555 yes
B(10) B(9) H(9) 119.9(6) 1_555 1_555 1_555 no
B(12) B(9) H(9) 120.5(6) 1_555 1_555 1_555 no
B(5) B(10) B(6) 59.4(4) 1_555 1_555 1_555 yes
B(5) B(10) B(9) 60.3(4) 1_555 1_555 1_555 yes
B(5) B(10) B(11) 107.8(5) 1_555 1_555 1_555 yes
B(5) B(10) B(12) 108.3(5) 1_555 1_555 1_555 yes
B(5) B(10) H(10) 109.6(6) 1_555 1_555 1_555 no
B(6) B(10) B(9) 107.7(5) 1_555 1_555 1_555 yes
B(6) B(10) B(11) 60.3(4) 1_555 1_555 1_555 yes
B(6) B(10) B(12) 108.1(5) 1_555 1_555 1_555 yes
B(6) B(10) H(10) 116.9(6) 1_555 1_555 1_555 no
B(9) B(10) B(11) 107.8(5) 1_555 1_555 1_555 yes
B(9) B(10) B(12) 60.1(4) 1_555 1_555 1_555 yes
B(9) B(10) H(10) 117.7(6) 1_555 1_555 1_555 no
B(11) B(10) B(12) 59.7(4) 1_555 1_555 1_555 yes
B(11) B(10) H(10) 131.1(7) 1_555 1_555 1_555 no
B(12) B(10) H(10) 131.4(6) 1_555 1_555 1_555 no
C(2) B(11) B(6) 59.5(4) 1_555 1_555 1_555 yes
C(2) B(11) B(7) 58.8(4) 1_555 1_555 1_555 yes
C(2) B(11) B(10) 106.7(5) 1_555 1_555 1_555 yes
C(2) B(11) B(12) 106.0(5) 1_555 1_555 1_555 yes
C(2) B(11) H(11) 118.6(6) 1_555 1_555 1_555 no
B(6) B(11) B(7) 108.3(5) 1_555 1_555 1_555 yes
B(6) B(11) B(10) 60.6(4) 1_555 1_555 1_555 yes
B(6) B(11) B(12) 108.8(5) 1_555 1_555 1_555 yes
B(6) B(11) H(11) 119.3(6) 1_555 1_555 1_555 no
B(7) B(11) B(10) 108.5(5) 1_555 1_555 1_555 yes
B(7) B(11) B(12) 60.1(4) 1_555 1_555 1_555 yes
B(7) B(11) H(11) 119.9(6) 1_555 1_555 1_555 no
B(10) B(11) B(12) 60.3(4) 1_555 1_555 1_555 yes
B(10) B(11) H(11) 125.5(6) 1_555 1_555 1_555 no
B(12) B(11) H(11) 125.9(6) 1_555 1_555 1_555 no
B(7) B(12) B(8) 59.6(4) 1_555 1_555 1_555 yes
B(7) B(12) B(9) 107.8(5) 1_555 1_555 1_555 yes
B(7) B(12) B(10) 108.7(5) 1_555 1_555 1_555 yes
B(7) B(12) B(11) 60.7(4) 1_555 1_555 1_555 yes
B(7) B(12) H(12) 112.4(6) 1_555 1_555 1_555 no
B(8) B(12) B(9) 59.3(4) 1_555 1_555 1_555 yes
B(8) B(12) B(10) 107.9(5) 1_555 1_555 1_555 yes
B(8) B(12) B(11) 107.9(5) 1_555 1_555 1_555 yes
B(8) B(12) H(12) 117.5(6) 1_555 1_555 1_555 no
B(9) B(12) B(10) 60.7(4) 1_555 1_555 1_555 yes
B(9) B(12) B(11) 108.4(5) 1_555 1_555 1_555 yes
B(9) B(12) H(12) 127.5(6) 1_555 1_555 1_555 no
B(10) B(12) B(11) 59.9(4) 1_555 1_555 1_555 yes
B(10) B(12) H(12) 129.5(6) 1_555 1_555 1_555 no
B(11) B(12) H(12) 120.0(6) 1_555 1_555 1_555 no

loop_
_geom_bond_atom_site_label_1
_geom_bond_atom_site_label_2
_geom_bond_distance
_geom_bond_site_symmetry_1
_geom_bond_site_symmetry_2
_geom_bond_publ_flag
Se(1) C(1) 1.971(5) 1_555 1_555 yes
Se(1) C(14) 1.923(5) 1_555 1_555 yes
C(1) C(2) 1.698(7) 1_555 1_555 yes
C(1) B(3) 1.696(8) 1_555 1_555 yes
C(1) B(4) 1.664(7) 1_555 1_555 yes
C(1) B(5) 1.684(7) 1_555 1_555 yes
C(1) B(6) 1.719(8) 1_555 1_555 yes
C(2) C(13) 1.511(7) 1_555 1_555 yes
C(2) B(3) 1.728(8) 1_555 1_555 yes
C(2) B(6) 1.728(8) 1_555 1_555 yes
C(2) B(7) 1.709(8) 1_555 1_555 yes
C(2) B(11) 1.702(8) 1_555 1_555 yes
C(14) C(15) 1.350(6) 1_555 1_555 yes
C(14) C(22) 1.441(7) 1_555 1_555 yes
C(15) C(16) 1.410(7) 1_555 1_555 yes
C(16) C(17) 1.356(7) 1_555 1_555 yes
C(17) C(23) 1.398(7) 1_555 1_555 yes
C(18) C(19) 1.354(7) 1_555 1_555 yes
C(18) C(23) 1.416(7) 1_555 1_555 yes
C(19) C(20) 1.407(7) 1_555 1_555 yes
C(20) C(21) 1.363(7) 1_555 1_555 yes
C(21) C(22) 1.407(7) 1_555 1_555 yes
C(22) C(23) 1.426(6) 1_555 1_555 yes
B(3) B(4) 1.760(9) 1_555 1_555 yes
B(3) B(7) 1.786(9) 1_555 1_555 yes
B(3) B(8) 1.766(9) 1_555 1_555 yes
B(4) B(5) 1.775(9) 1_555 1_555 yes
B(4) B(8) 1.768(9) 1_555 1_555 yes
B(4) B(9) 1.781(9) 1_555 1_555 yes
B(5) B(6) 1.763(9) 1_555 1_555 yes
B(5) B(9) 1.788(9) 1_555 1_555 yes
B(5) B(10) 1.777(10) 1_555 1_555 yes
B(6) B(10) 1.781(9) 1_555 1_555 yes
B(6) B(11) 1.775(9) 1_555 1_555 yes
B(7) B(8) 1.771(10) 1_555 1_555 yes
B(7) B(11) 1.78(1) 1_555 1_555 yes
B(7) B(12) 1.766(10) 1_555 1_555 yes
B(8) B(9) 1.768(10) 1_555 1_555 yes
B(8) B(12) 1.795(9) 1_555 1_555 yes
B(9) B(10) 1.79(1) 1_555 1_555 yes
B(9) B(12) 1.775(10) 1_555 1_555 yes
B(10) B(11) 1.75(1) 1_555 1_555 yes
B(10) B(12) 1.760(10) 1_555 1_555 yes
B(11) B(12) 1.750(10) 1_555 1_555 yes

loop_
_geom_contact_atom_site_label_1
_geom_contact_atom_site_label_2
_geom_contact_distance
_geom_contact_site_symmetry_1
_geom_contact_site_symmetry_2
_geom_contact_publ_flag
Se(1) C(19) 3.569(6) 1_555 2_555 ?
Se(1) C(18) 3.595(6) 1_555 2_555 ?
C(14) C(19) 3.544(7) 1_555 2_555 ?
C(17) C(17) 3.44(1) 1_555 2_554 ?
C(17) C(19) 3.457(8) 1_555 2_655 ?
C(18) C(23) 3.465(7) 1_555 2_655 ?
C(21) C(23) 3.566(7) 1_555 2_555 ?
